data_2000438
loop_
_publ_author_name
'Hamada, K.'
'Oh-hira, M.'
'Fujiwara, T.'
'Toda, F.'

_publ_section_title
;
 Structures of two crystal forms of the host-guest complex between
 <i>trans</i>-3,3'-bis(diphenylhydroxymethyl)azobenzene and acetone
;
_journal_issue 11
_journal_name_full 'Acta Crystallographica Section C'
_journal_page_first 1969
_journal_page_last 1971
_journal_paper_doi 10.1107/S0108270192002245
_journal_volume 48
_journal_year 1992
_chemical_formula_moiety 'C19 H15 N1 O1,C3 H6 O1'
_chemical_formula_sum 'C22 H21 N O2'
_chemical_formula_weight 331.4
_space_group_crystal_system triclinic
_space_group_IT_number 2
_space_group_name_Hall '-P 1'
_space_group_name_H-M_alt 'P -1'
_cell_angle_alpha 98.90(2)
_cell_angle_beta 122.06(2)
_cell_angle_gamma 96.67(2)
_cell_formula_units_Z 2
_cell_length_a 10.076(2)
_cell_length_b 12.346(3)
_cell_length_c 9.154(2)
_cell_volume 926.3(4)
_diffrn_radiation_type Cu
_diffrn_radiation_wavelength 1.5418
_exptl_absorpt_coefficient_mu 0.565
_exptl_crystal_density_diffrn 1.188
_exptl_crystal_density_meas 1.185
_exptl_crystal_F_000 352
_cod_data_source_file as0561.cif
_cod_data_source_block as0561a
_cod_depositor_comments
;
 Updating space group information and adding the symmetry operation list.

 Antanas Vaitkus,
 2018-06-14
;
_cod_original_formula_sum 'C22 H21 N1 O2'
_cod_database_code 2000438

loop_
_space_group_symop_id
_space_group_symop_operation_xyz
1 x,y,z
2 -x,-y,-z

loop_
_atom_site_label
_atom_site_fract_x
_atom_site_fract_y
_atom_site_fract_z
N(1) -.4265(3) .5054(2) .0545(3)
C(2) -.3317(3) .6174(2) .1132(4)
C(3) -.1667(3) .6307(2) .2361(4)
C(4) -.0612(3) .7358(2) .3060(4)
C(5) -.1225(4) .8278(3) .2508(4)
C(6) -.2873(4) .8135(3) .1258(5)
C(7) -.3926(4) .7093(3) .0569(4)
C(8) .1204(3) .7521(2) .4461(4)
O(9) .1990(2) .8485(2) .4279(3)
C(10) .1514(3) .7744(2) .6326(4)
C(11) .2649(4) .8694(3) .7666(4)
C(12) .2950(4) .8857(3) .9367(4)
C(13) .2130(4) .8101(3) .9741(4)
C(14) .0993(4) .7164(3) .8419(4)
C(15) .0684(4) .6987(3) .6717(4)
C(16) .1791(3) .6501(3) .4045(4)
C(17) .2565(4) .5864(3) .5242(4)
C(18) .3099(4) .4956(3) .4765(5)
C(19) .2879(4) .4699(3) .3114(6)
C(20) .2122(4) .5345(4) .1932(5)
C(21) .1571(4) .6238(3) .2380(4)
O(22) .5395(3) .8950(3) .6535(4)
C(23) .6421(4) .8772(3) .6290(5)
C(24) .8148(5) .9146(5) .7765(7)
C(25) .6033(8) .8227(6) .4546(7)
H(1) -.120(4) .557(3) .275(4)
H(2) -.043(4) .911(3) .305(5)
H(3) -.334(4) .886(3) .083(5)
H(4) -.521(4) .699(3) -.040(5)
H(5) .314(4) .853(3) .500(5)
H(6) .330(4) .929(3) .737(5)
H(7) .384(4) .960(3) 1.041(5)
H(8) .237(4) .825(3) 1.108(5)
H(9) .034(4) .656(3) .871(5)
H(10) -.021(4) .624(3) .567(5)
H(11) .274(4) .606(3) .656(5)
H(12) .368(5) .444(3) .571(5)
H(13) .330(5) .399(3) .274(5)
H(14) .196(5) .515(3) .062(5)
H(15) .097(4) .674(3) .144(5)
H(16) .891(6) .855(4) .771(7)
H(17) .865(6) .998(4) .780(7)
H(18) .825(6) .923(4) .904(7)
H(19) .692(7) .778(5) .468(8)
H(20) .485(7) .764(5) .376(8)
H(21) .598(7) .883(5) .378(8)

loop_
_geom_bond_atom_site_label_1
_geom_bond_atom_site_label_2
_geom_bond_distance
N(1) C(2) 1.426(4)
C(2) C(3) 1.397(5)
C(2) C(7) 1.392(5)
C(3) C(4) 1.388(5)
C(4) C(5) 1.392(5)
C(4) C(8) 1.542(5)
C(5) C(6) 1.396(6)
C(6) C(7) 1.378(6)
C(8) O(9) 1.432(4)
C(8) C(10) 1.532(5)
C(8) C(16) 1.532(5)
C(10) C(11) 1.385(5)
C(10) C(15) 1.392(5)
C(11) C(12) 1.391(6)
C(12) C(13) 1.374(6)
C(13) C(14) 1.379(6)
C(14) C(15) 1.389(6)
C(16) C(17) 1.389(5)
C(16) C(21) 1.394(5)
C(17) C(18) 1.406(6)
C(18) C(19) 1.381(7)
C(19) C(20) 1.385(7)
C(20) C(21) 1.391(6)
O(22) C(23) 1.204(6)
C(23) C(24) 1.480(8)
C(23) C(25) 1.446(9)
